data_7711847
loop_
_publ_author_name
'Shekurov, Ruslan P.'
'Zagidullin, Almaz A.'
'Khrizanforov, Mikhail N.'
'Islamov, Daut R.'
'Gerasimova, Tatiana P.'
'Akhmatkhanova, Farida F.'
'Miluykov, Vasily A.'

_publ_section_title
;
 Ferrocene-based <i>P</i>-chiral amidophosphinate: stereoselective
 synthesis and X-ray structural study.
;
_journal_name_full 'Dalton transactions (Cambridge, England : 2003)'
_journal_paper_doi 10.1039/d2dt02930h
_journal_year 2022
_chemical_formula_moiety 'C24 H33 Fe N2 O P'
_chemical_formula_sum 'C24 H33 Fe N2 O P'
_chemical_formula_weight 452.34
_space_group_crystal_system monoclinic
_space_group_IT_number 14
_space_group_name_Hall '-P 2yn'
_space_group_name_H-M_alt 'P 1 21/n 1'
_atom_sites_solution_hydrogens geom
_atom_sites_solution_primary dual
_audit_creation_date 2021-05-14
_audit_creation_method
;
Olex2 1.3-ac4
(compiled 2020.11.27 svn.r5f609507 for Rigaku Oxford Diffraction, GUI svn.r6214)
;
_audit_update_record
;
2021-05-24 deposited with the CCDC.	2022-11-22 downloaded from the CCDC.
;
_cell_angle_alpha 90
_cell_angle_beta 97.5750(10)
_cell_angle_gamma 90
_cell_formula_units_Z 4
_cell_length_a 10.55720(10)
_cell_length_b 11.51440(10)
_cell_length_c 18.7369(2)
_cell_measurement_reflns_used 17904
_cell_measurement_temperature 99.9(9)
_cell_measurement_theta_max 76.1830
_cell_measurement_theta_min 4.4860
_cell_volume 2257.78(4)
_computing_cell_refinement 'CrysAlisPro 1.171.40.84a (Rigaku OD, 2020)'
_computing_data_collection 'CrysAlisPro 1.171.40.84a (Rigaku OD, 2020)'
_computing_data_reduction 'CrysAlisPro 1.171.40.84a (Rigaku OD, 2020)'
_computing_molecular_graphics 'Olex2 1.3-ac4 (Dolomanov et al., 2009)'
_computing_publication_material 'Olex2 1.3-ac4 (Dolomanov et al., 2009)'
_computing_structure_refinement 'SHELXL 2016/6 (Sheldrick, 2015)'
_computing_structure_solution 'SHELXT 2014/5 (Sheldrick, 2014)'
_diffrn_ambient_environment N~2~
_diffrn_ambient_temperature 99.9(9)
_diffrn_detector 'Hybrid Pixel Array Detector'
_diffrn_detector_area_resol_mean 10.0000
_diffrn_detector_type HyPix
_diffrn_measured_fraction_theta_full 1.000
_diffrn_measured_fraction_theta_max 0.984
_diffrn_measurement_details
;
List of Runs (angles in degrees, time in seconds):

  # Type    Start    End  Width  t~exp~   \w     \q     \k     \f   Frames
#--------------------------------------------------------------------------
  1  \w     34.00  64.00   0.50    0.12    --   47.45  57.00 -60.00   60
  2  \w     36.00  73.00   0.50    0.12    --   47.45  37.00 -90.00   74
  3  \w     51.00  76.00   0.50    0.12    --   47.45  60.00 144.00   50
  4  \w     74.00 119.00   0.50    0.12    --   47.45 125.00   0.00   90
  5  \w     74.00 118.00   0.50    0.12    --   47.45 125.00 -30.00   88
  6  \w     84.00 111.00   0.50    0.12    --   47.45 125.00  30.00   54
  7  \w     75.00 120.00   0.50    0.12    --   47.45 125.00-180.00   90
  8  \w     76.00 116.00   0.50    0.12    --   47.45 125.00-120.00   80
  9  \w     84.00 110.00   0.50    0.49    --  105.86  77.00-150.00   52
 10  \w     93.00 119.00   0.50    0.49    --  105.86  61.00-120.00   52
 11  \w    133.00 158.00   0.50    0.49    --  105.86  45.00 -90.00   50
 12  \w    153.00 178.00   0.50    0.49    --  105.86  15.00-120.00   50
 13  \w     93.00 119.00   0.50    0.49    --  105.86  45.00 -90.00   52
 14  \w     97.00 170.00   0.50    0.49    --  105.86  15.00 -60.00  146
 15  \w     93.00 152.00   0.50    0.49    --  105.86  15.00   0.00  118
 16  \w     99.00 124.00   0.50    0.49    --  105.86  61.00  60.00   50
 17  \w    134.00 159.00   0.50    0.49    --  105.86  60.00 144.00   50
 18  \w    135.00 168.00   0.50    0.49    --  105.86  61.00  60.00   66
 19  \w     93.00 120.00   0.50    0.49    --  105.86  15.00-120.00   54
 20  \w     35.00  62.00   0.50    0.49    --  105.86 -60.00   4.00   54
 21  \w     33.00  70.00   0.50    0.49    --  105.86 -61.00  30.00   74
 22  \w     38.00  71.00   0.50    0.49    --  105.86 -61.00 120.00   66
 23  \w     40.00  71.00   0.50    0.49    --  105.86 -61.00 150.00   62
 24  \w     33.00 105.00   0.50    0.49    --  105.86 -77.00  30.00  144
 25  \w    -24.00  60.00   0.50    0.12    --   47.45 -60.00   4.00  168
 26  \w     34.00  60.00   0.50    0.49    --  105.86 -61.00-150.00   52
 27  \w     33.00  71.00   0.50    0.49    --  105.86 -61.00-180.00   76
 28  \w     64.00 110.00   0.50    0.49    --  105.86-125.00 -90.00   92
 29  \w     33.00  99.00   0.50    0.49    --  105.86 -94.00   0.00  132
 30  \w    -49.00  17.00   0.50    0.12    --  -47.45  60.00 144.00  132
 31  \w    -27.00  26.00   0.50    0.12    --  -47.45  19.00 120.00  106
 32  \w    -68.00 -34.00   0.50    0.49    -- -105.86  60.00 144.00   68
 33  \w    -70.00 -33.00   0.50    0.49    -- -105.86  61.00 120.00   74
 34  \w    -61.00 -36.00   0.50    0.49    -- -105.86  61.00   0.00   50
 35  \w    -71.00 -40.00   0.50    0.49    -- -105.86  61.00-180.00   62
 36  \w   -109.00 -83.00   0.50    0.49    -- -105.86 -77.00 -60.00   52
 37  \w   -118.00 -89.00   0.50    0.49    -- -105.86 -61.00 -90.00   58
 38  \w   -175.00-149.00   0.50    0.49    -- -105.86 -77.00 -60.00   52
 39  \w   -169.00-143.00   0.50    0.49    -- -105.86 -61.00 -90.00   52
 40  \w   -143.00-118.00   0.50    0.49    -- -105.86 -61.00 -60.00   50
 41  \w   -114.00 -89.00   0.50    0.49    -- -105.86 -61.00 -60.00   50
 42  \w   -174.00-131.00   0.50    0.49    -- -105.86 -60.00   4.00   86
 43  \w   -174.00-134.00   0.50    0.49    -- -105.86 -43.00-135.26   80
 44  \w   -177.00-141.00   0.50    0.49    -- -105.86 -45.00-150.00   72
 45  \w   -142.00 -94.00   0.50    0.49    -- -105.86 -45.00-120.00   96
 46  \w   -127.00 -97.00   0.50    0.49    -- -105.86 -45.00-150.00   60
 47  \w   -117.00 -92.00   0.50    0.49    -- -105.86 -43.00-135.26   50
 48  \w   -131.00 -93.00   0.50    0.49    -- -105.86 -30.00-150.00   76
 49  \w   -125.00 -93.00   0.50    0.49    -- -105.86 -30.00 -90.00   64
 50  \w   -122.00 -63.00   0.50    0.12    --  -47.45 -19.00-180.00  118
 51  \w    -87.00 -47.00   0.50    0.12    --  -47.45 -60.00   4.00   80
 52  \w   -144.00 -95.00   0.50    0.49    -- -105.86 -15.00  60.00   98
 53  \w   -169.00-100.00   0.50    0.49    -- -105.86 -30.00  60.00  138
 54  \w   -113.00 -88.00   0.50    0.49    -- -105.86 -85.00 -70.01   50
;
_diffrn_measurement_device 'four-circle diffractometer'
_diffrn_measurement_device_type 'XtaLAB Synergy, Single source at home/near, HyPix'
_diffrn_measurement_method '\w scans'
_diffrn_orient_matrix_type 'CrysAlisPro convention (1999,Acta A55,543-557)'
_diffrn_orient_matrix_UB_11 0.1334563000
_diffrn_orient_matrix_UB_12 -0.0259627000
_diffrn_orient_matrix_UB_13 -0.0209087000
_diffrn_orient_matrix_UB_21 -0.0588656000
_diffrn_orient_matrix_UB_22 -0.0907924000
_diffrn_orient_matrix_UB_23 -0.0550764000
_diffrn_orient_matrix_UB_31 -0.0198393000
_diffrn_orient_matrix_UB_32 0.0947253000
_diffrn_orient_matrix_UB_33 -0.0584299000
_diffrn_radiation_monochromator mirror
_diffrn_radiation_probe x-ray
_diffrn_radiation_type 'Cu K\a'
_diffrn_radiation_wavelength 1.54184
_diffrn_reflns_av_R_equivalents 0.0510
_diffrn_reflns_av_unetI/netI 0.0277
_diffrn_reflns_Laue_measured_fraction_full 1.000
_diffrn_reflns_Laue_measured_fraction_max 0.984
_diffrn_reflns_limit_h_max 13
_diffrn_reflns_limit_h_min -13
_diffrn_reflns_limit_k_max 14
_diffrn_reflns_limit_k_min -14
_diffrn_reflns_limit_l_max 23
_diffrn_reflns_limit_l_min -23
_diffrn_reflns_number 31490
_diffrn_reflns_point_group_measured_fraction_full 1.000
_diffrn_reflns_point_group_measured_fraction_max 0.984
_diffrn_reflns_theta_full 67.684
_diffrn_reflns_theta_max 76.713
_diffrn_reflns_theta_min 4.518
_diffrn_source 'micro-focus sealed X-ray tube'
_diffrn_source_type 'PhotonJet (Cu) X-ray Source'
_exptl_absorpt_coefficient_mu 6.149
_exptl_absorpt_correction_T_max 0.919
_exptl_absorpt_correction_T_min 0.343
_exptl_absorpt_correction_type gaussian
_exptl_absorpt_process_details
;
CrysAlisPro 1.171.40.84a (Rigaku Oxford Diffraction, 2020)
Numerical absorption correction based on gaussian integration over
a multifaceted crystal model
Empirical absorption correction using spherical harmonics,
implemented in SCALE3 ABSPACK scaling algorithm.
;
_exptl_crystal_colour orange
_exptl_crystal_colour_primary orange
_exptl_crystal_density_diffrn 1.331
_exptl_crystal_description prism
_exptl_crystal_F_000 960
_exptl_crystal_size_max 0.331
_exptl_crystal_size_mid 0.196
_exptl_crystal_size_min 0.117
_refine_diff_density_max 0.383
_refine_diff_density_min -0.392
_refine_diff_density_rms 0.052
_refine_ls_extinction_method none
_refine_ls_goodness_of_fit_ref 1.037
_refine_ls_hydrogen_treatment constr
_refine_ls_matrix_type full
_refine_ls_number_parameters 267
_refine_ls_number_reflns 4692
_refine_ls_number_restraints 0
_refine_ls_restrained_S_all 1.037
_refine_ls_R_factor_all 0.0330
_refine_ls_R_factor_gt 0.0315
_refine_ls_shift/su_max 0.002
_refine_ls_shift/su_mean 0.000
_refine_ls_structure_factor_coef Fsqd
_refine_ls_weighting_details 'w=1/[\s^2^(Fo^2^)+(0.0414P)^2^+1.2304P] where P=(Fo^2^+2Fc^2^)/3'
_refine_ls_weighting_scheme calc
_refine_ls_wR_factor_gt 0.0795
_refine_ls_wR_factor_ref 0.0803
_reflns_Friedel_coverage 0.000
_reflns_number_gt 4491
_reflns_number_total 4692
_reflns_threshold_expression 'I > 2\s(I)'
_cod_data_source_file d2dt02930h2.cif
_cod_data_source_block zag507_corr
_cod_database_code 7711847
_shelx_shelxl_version_number 2016/6
_chemical_oxdiff_formula C24H33FeN2OP
_shelx_space_group_comment
;
The symmetry employed for this shelxl refinement is uniquely defined
by the following loop, which should always be used as a source of
symmetry information in preference to the above space-group names.
They are only intended as comments.
;
_reflns_odcompleteness_completeness 100.00
_reflns_odcompleteness_iscentric 1
_reflns_odcompleteness_theta 66.97
_olex2_refinement_description
;
1. Fixed Uiso
 At 1.2 times of:
  All C(H) groups, All C(H,H) groups
 At 1.5 times of:
  All C(H,H,H) groups
2.a Ternary CH refined with riding coordinates:
 C16(H16)
2.b Secondary CH2 refined with riding coordinates:
 C22(H22A,H22B), C20(H20A,H20B)
2.c Aromatic/amide H refined with riding coordinates:
 C8(H8), C9(H9), C25(H25), C10(H10), C29(H29), C14(H14), C12(H12), C27(H27),
 C15(H15), C11(H11), C13(H13), C26(H26), C28(H28)
2.d Idealised Me refined as rotating group:
 C17(H17A,H17B,H17C), C19(H19A,H19B,H19C), C23(H23A,H23B,H23C), C18(H18A,H18B,
 H18C), C21(H21A,H21B,H21C)
;
_olex2_submission_special_instructions 'No special instructions were received'
_oxdiff_exptl_absorpt_empirical_details
;
Empirical correction (ABSPACK) includes:
- Absorption correction using spherical harmonics
- Frame scaling
;
_oxdiff_exptl_absorpt_empirical_full_max 2.287
_oxdiff_exptl_absorpt_empirical_full_min 0.585

loop_
_space_group_symop_operation_xyz
'x, y, z'
'-x+1/2, y+1/2, -z+1/2'
'-x, -y, -z'
'x-1/2, -y-1/2, z-1/2'

loop_
_atom_site_label
_atom_site_type_symbol
_atom_site_fract_x
_atom_site_fract_y
_atom_site_fract_z
_atom_site_U_iso_or_equiv
_atom_site_adp_type
_atom_site_occupancy
_atom_site_site_symmetry_order
_atom_site_calc_flag
_atom_site_refinement_flags_posn
_atom_site_refinement_flags_adp
_atom_site_refinement_flags_occupancy
_atom_site_disorder_assembly
_atom_site_disorder_group
Fe1 Fe 0.25067(2) 0.46282(2) 0.65261(2) 0.01612(8) Uani 1 1 d . . . . .
P2 P 0.52972(4) 0.30197(3) 0.69610(2) 0.01543(9) Uani 1 1 d . . . . .
O3 O 0.45986(11) 0.20035(9) 0.72065(6) 0.0189(2) Uani 1 1 d . . . . .
N4 N 0.57826(13) 0.29209(12) 0.61514(7) 0.0197(3) Uani 1 1 d . . . . .
N5 N 0.48409(14) 0.39978(13) 0.85798(7) 0.0230(3) Uani 1 1 d . . . . .
C7 C 0.36638(15) 0.47319(13) 0.74850(8) 0.0169(3) Uani 1 1 d . . . . .
C6 C 0.43828(14) 0.43376(13) 0.69265(8) 0.0163(3) Uani 1 1 d . . . . .
C24 C 0.67616(14) 0.33025(14) 0.75508(8) 0.0181(3) Uani 1 1 d . . . . .
C8 C 0.31501(16) 0.58506(14) 0.72795(9) 0.0201(3) Uani 1 1 d . . . . .
H8 H 0.265260 0.630665 0.754356 0.024 Uiso 1 1 calc R U . . .
C9 C 0.35320(16) 0.61464(14) 0.65998(9) 0.0211(3) Uani 1 1 d . . . . .
H9 H 0.332237 0.682675 0.634371 0.025 Uiso 1 1 calc R U . . .
C25 C 0.74404(16) 0.43360(15) 0.75278(9) 0.0221(3) Uani 1 1 d . . . . .
H25 H 0.712948 0.491750 0.720721 0.026 Uiso 1 1 calc R U . . .
C10 C 0.42909(16) 0.52195(14) 0.63803(9) 0.0190(3) Uani 1 1 d . . . . .
H10 H 0.466151 0.519157 0.595699 0.023 Uiso 1 1 calc R U . . .
C16 C 0.35570(15) 0.40726(14) 0.81698(8) 0.0187(3) Uani 1 1 d . . . . .
H16 H 0.329327 0.327924 0.803114 0.022 Uiso 1 1 calc R U . . .
C29 C 0.72204(16) 0.24426(14) 0.80426(9) 0.0220(3) Uani 1 1 d . . . . .
H29 H 0.676416 0.175637 0.806857 0.026 Uiso 1 1 calc R U . . .
C14 C 0.09140(16) 0.49406(15) 0.58059(9) 0.0228(3) Uani 1 1 d . . . . .
H14 H 0.074466 0.561683 0.553891 0.027 Uiso 1 1 calc R U . . .
C12 C 0.10079(16) 0.35923(15) 0.67171(10) 0.0248(3) Uani 1 1 d . . . . .
H12 H 0.090950 0.323020 0.715008 0.030 Uiso 1 1 calc R U . . .
C27 C 0.90357(17) 0.36364(17) 0.84600(9) 0.0270(4) Uani 1 1 d . . . . .
H27 H 0.980078 0.374256 0.876080 0.032 Uiso 1 1 calc R U . . .
C15 C 0.15632(16) 0.39459(15) 0.55879(9) 0.0232(3) Uani 1 1 d . . . . .
H15 H 0.188935 0.385576 0.515370 0.028 Uiso 1 1 calc R U . . .
C11 C 0.16250(16) 0.31111(14) 0.61539(10) 0.0241(3) Uani 1 1 d . . . . .
H11 H 0.200199 0.238103 0.615485 0.029 Uiso 1 1 calc R U . . .
C13 C 0.05677(16) 0.47239(15) 0.65026(9) 0.0237(3) Uani 1 1 d . . . . .
H13 H 0.013168 0.523122 0.676995 0.028 Uiso 1 1 calc R U . . .
C22 C 0.47972(16) 0.27001(16) 0.55360(9) 0.0241(3) Uani 1 1 d . . . . .
H22A H 0.508393 0.301830 0.510550 0.029 Uiso 1 1 calc R U . . .
H22B H 0.402379 0.310886 0.561382 0.029 Uiso 1 1 calc R U . . .
C17 C 0.25314(17) 0.45777(16) 0.85867(10) 0.0260(4) Uani 1 1 d . . . . .
H17A H 0.244209 0.409154 0.899331 0.039 Uiso 1 1 calc R U . . .
H17B H 0.173143 0.461339 0.827748 0.039 Uiso 1 1 calc R U . . .
H17C H 0.277745 0.534509 0.875080 0.039 Uiso 1 1 calc R U . . .
C26 C 0.85789(17) 0.45057(16) 0.79801(9) 0.0244(4) Uani 1 1 d . . . . .
H26 H 0.903108 0.519577 0.796152 0.029 Uiso 1 1 calc R U . . .
C28 C 0.83581(17) 0.26121(16) 0.84932(9) 0.0268(4) Uani 1 1 d . . . . .
H28 H 0.866647 0.203610 0.881837 0.032 Uiso 1 1 calc R U . . .
C20 C 0.70704(17) 0.25147(18) 0.60485(10) 0.0290(4) Uani 1 1 d . . . . .
H20A H 0.700415 0.175516 0.582283 0.035 Uiso 1 1 calc R U . . .
H20B H 0.758445 0.243514 0.651472 0.035 Uiso 1 1 calc R U . . .
C19 C 0.5387(2) 0.50961(18) 0.88448(10) 0.0331(4) Uani 1 1 d . . . . .
H19A H 0.531936 0.564909 0.845819 0.050 Uiso 1 1 calc R U . . .
H19B H 0.627084 0.498657 0.903071 0.050 Uiso 1 1 calc R U . . .
H19C H 0.493351 0.537957 0.922083 0.050 Uiso 1 1 calc R U . . .
C23 C 0.4480(2) 0.14233(18) 0.54083(10) 0.0345(4) Uani 1 1 d . . . . .
H23A H 0.377637 0.135064 0.503055 0.052 Uiso 1 1 calc R U . . .
H23B H 0.425282 0.108529 0.584223 0.052 Uiso 1 1 calc R U . . .
H23C H 0.521151 0.102737 0.527152 0.052 Uiso 1 1 calc R U . . .
C18 C 0.4946(2) 0.31108(18) 0.91319(10) 0.0352(4) Uani 1 1 d . . . . .
H18A H 0.445655 0.333589 0.950608 0.053 Uiso 1 1 calc R U . . .
H18B H 0.582650 0.301993 0.933059 0.053 Uiso 1 1 calc R U . . .
H18C H 0.462610 0.238840 0.892535 0.053 Uiso 1 1 calc R U . . .
C21 C 0.7726(2) 0.3333(3) 0.55906(12) 0.0547(7) Uani 1 1 d . . . . .
H21A H 0.725575 0.336627 0.511617 0.082 Uiso 1 1 calc R U . . .
H21B H 0.857688 0.306096 0.556121 0.082 Uiso 1 1 calc R U . . .
H21C H 0.776294 0.409351 0.580196 0.082 Uiso 1 1 calc R U . . .

loop_
_atom_site_aniso_label
_atom_site_aniso_U_11
_atom_site_aniso_U_22
_atom_site_aniso_U_33
_atom_site_aniso_U_23
_atom_site_aniso_U_13
_atom_site_aniso_U_12
Fe1 0.01601(13) 0.01445(13) 0.01684(13) 0.00015(8) -0.00181(9) 0.00086(9)
P2 0.01530(18) 0.01454(18) 0.01608(18) 0.00021(13) 0.00067(14) 0.00010(14)
O3 0.0204(5) 0.0149(5) 0.0212(5) 0.0001(4) 0.0016(4) -0.0018(4)
N4 0.0189(6) 0.0228(7) 0.0173(6) -0.0007(5) 0.0019(5) 0.0012(5)
N5 0.0240(7) 0.0245(7) 0.0196(7) 0.0042(5) -0.0004(5) 0.0012(6)
C7 0.0162(7) 0.0152(7) 0.0180(7) -0.0008(5) -0.0023(6) -0.0005(6)
C6 0.0151(7) 0.0164(7) 0.0164(7) 0.0006(6) -0.0018(6) -0.0014(6)
C24 0.0157(7) 0.0196(7) 0.0184(7) -0.0006(6) 0.0004(6) 0.0020(6)
C8 0.0210(8) 0.0158(7) 0.0227(8) -0.0031(6) -0.0003(6) -0.0007(6)
C9 0.0229(8) 0.0137(7) 0.0252(8) 0.0010(6) -0.0019(6) -0.0008(6)
C25 0.0217(8) 0.0215(8) 0.0225(8) 0.0021(6) 0.0006(6) -0.0004(6)
C10 0.0195(7) 0.0171(7) 0.0200(8) 0.0026(6) 0.0007(6) -0.0019(6)
C16 0.0208(8) 0.0176(7) 0.0175(7) -0.0020(6) 0.0022(6) -0.0016(6)
C29 0.0218(8) 0.0189(8) 0.0244(8) 0.0008(6) -0.0004(6) 0.0004(6)
C14 0.0187(8) 0.0235(8) 0.0236(8) 0.0014(7) -0.0066(6) 0.0026(6)
C12 0.0201(8) 0.0262(9) 0.0266(8) 0.0034(7) -0.0023(6) -0.0045(7)
C27 0.0192(8) 0.0368(10) 0.0234(8) -0.0026(7) -0.0030(6) -0.0016(7)
C15 0.0219(8) 0.0252(8) 0.0203(8) -0.0045(6) -0.0049(6) 0.0003(6)
C11 0.0224(8) 0.0167(8) 0.0308(9) -0.0029(6) -0.0055(7) -0.0019(6)
C13 0.0158(8) 0.0286(9) 0.0254(8) -0.0007(7) -0.0022(6) 0.0026(6)
C22 0.0222(8) 0.0305(9) 0.0188(8) -0.0007(6) 0.0003(6) 0.0003(7)
C17 0.0264(9) 0.0283(9) 0.0244(8) -0.0018(7) 0.0075(7) 0.0002(7)
C26 0.0212(8) 0.0278(9) 0.0242(8) -0.0023(7) 0.0026(7) -0.0059(7)
C28 0.0246(8) 0.0280(9) 0.0257(9) 0.0040(7) -0.0040(7) 0.0047(7)
C20 0.0222(8) 0.0407(11) 0.0245(8) -0.0056(7) 0.0052(7) 0.0042(8)
C19 0.0315(10) 0.0393(11) 0.0261(9) -0.0011(8) -0.0056(7) -0.0107(8)
C23 0.0431(11) 0.0339(10) 0.0256(9) -0.0054(8) 0.0018(8) -0.0084(9)
C18 0.0432(11) 0.0365(11) 0.0255(9) 0.0107(8) 0.0028(8) 0.0071(9)
C21 0.0281(10) 0.102(2) 0.0350(11) 0.0107(13) 0.0100(9) -0.0107(12)

loop_
_atom_type_symbol
_atom_type_description
_atom_type_scat_dispersion_real
_atom_type_scat_dispersion_imag
_atom_type_scat_source
C C 0.0181 0.0091 'International Tables Vol C Tables 4.2.6.8 and 6.1.1.4'
H H 0.0000 0.0000 'International Tables Vol C Tables 4.2.6.8 and 6.1.1.4'
Fe Fe -1.1336 3.1974 'International Tables Vol C Tables 4.2.6.8 and 6.1.1.4'
N N 0.0311 0.0180 'International Tables Vol C Tables 4.2.6.8 and 6.1.1.4'
O O 0.0492 0.0322 'International Tables Vol C Tables 4.2.6.8 and 6.1.1.4'
P P 0.2955 0.4335 'International Tables Vol C Tables 4.2.6.8 and 6.1.1.4'

loop_
_exptl_crystal_face_index_h
_exptl_crystal_face_index_k
_exptl_crystal_face_index_l
_exptl_crystal_face_perp_dist
0 1 2 0.1033
0 0 -1 0.0626
0 -1 2 0.0975
0 -1 -2 0.1107
1 1 -2 0.0863
2 0 -1 0.0710
-1 -1 2 0.0611
-1 1 -1 0.1127
-2 1 2 0.0793
-1 0 0 0.0507
-1 0 2 0.0600
-2 -1 0 0.0320
0 0 1 0.1074
1 0 -1 0.0549
1 0 1 0.1171
2 2 -1 0.0988
2 1 0 0.0994

loop_
_geom_angle_atom_site_label_1
_geom_angle_atom_site_label_2
_geom_angle_atom_site_label_3
_geom_angle
_geom_angle_site_symmetry_1
_geom_angle_site_symmetry_3
_geom_angle_publ_flag
C7 Fe1 C6 41.37(6) . . ?
C7 Fe1 C8 41.01(6) . . ?
C7 Fe1 C9 68.97(6) . . ?
C7 Fe1 C10 69.18(6) . . ?
C7 Fe1 C14 156.44(7) . . ?
C7 Fe1 C12 105.47(7) . . ?
C7 Fe1 C15 160.25(7) . . ?
C7 Fe1 C11 122.70(7) . . ?
C7 Fe1 C13 119.85(7) . . ?
C6 Fe1 C9 68.83(6) . . ?
C6 Fe1 C10 40.94(6) . . ?
C6 Fe1 C15 125.82(7) . . ?
C6 Fe1 C11 110.94(7) . . ?
C8 Fe1 C6 69.08(6) . . ?
C8 Fe1 C9 40.77(7) . . ?
C8 Fe1 C10 68.71(7) . . ?
C8 Fe1 C12 118.27(7) . . ?
C8 Fe1 C15 158.65(7) . . ?
C8 Fe1 C11 155.86(7) . . ?
C9 Fe1 C10 40.68(6) . . ?
C9 Fe1 C15 125.05(7) . . ?
C9 Fe1 C11 163.25(7) . . ?
C10 Fe1 C15 111.20(7) . . ?
C10 Fe1 C11 128.17(7) . . ?
C14 Fe1 C6 160.18(7) . . ?
C14 Fe1 C8 120.27(7) . . ?
C14 Fe1 C9 105.98(7) . . ?
C14 Fe1 C10 122.86(7) . . ?
C14 Fe1 C12 68.35(7) . . ?
C14 Fe1 C15 40.55(7) . . ?
C14 Fe1 C11 68.26(7) . . ?
C14 Fe1 C13 40.74(7) . . ?
C12 Fe1 C6 124.86(7) . . ?
C12 Fe1 C9 153.72(7) . . ?
C12 Fe1 C10 163.34(7) . . ?
C12 Fe1 C15 68.25(7) . . ?
C12 Fe1 C11 40.55(7) . . ?
C11 Fe1 C15 40.56(7) . . ?
C13 Fe1 C6 158.84(7) . . ?
C13 Fe1 C8 102.61(7) . . ?
C13 Fe1 C9 118.26(7) . . ?
C13 Fe1 C10 155.79(7) . . ?
C13 Fe1 C12 40.68(7) . . ?
C13 Fe1 C15 68.40(7) . . ?
C13 Fe1 C11 68.38(7) . . ?
O3 P2 N4 116.86(7) . . ?
O3 P2 C6 112.94(7) . . ?
O3 P2 C24 111.82(7) . . ?
N4 P2 C6 104.66(7) . . ?
N4 P2 C24 103.16(7) . . ?
C6 P2 C24 106.40(7) . . ?
C22 N4 P2 117.05(11) . . ?
C22 N4 C20 114.33(13) . . ?
C20 N4 P2 122.67(11) . . ?
C19 N5 C16 115.19(14) . . ?
C18 N5 C16 113.18(15) . . ?
C18 N5 C19 112.39(15) . . ?
C6 C7 Fe1 69.77(9) . . ?
C6 C7 C16 124.30(14) . . ?
C8 C7 Fe1 69.73(9) . . ?
C8 C7 C6 107.74(13) . . ?
C8 C7 C16 127.89(14) . . ?
C16 C7 Fe1 128.11(11) . . ?
P2 C6 Fe1 129.79(8) . . ?
C7 C6 Fe1 68.86(9) . . ?
C7 C6 P2 124.82(12) . . ?
C10 C6 Fe1 69.67(9) . . ?
C10 C6 P2 127.52(12) . . ?
C10 C6 C7 107.54(13) . . ?
C25 C24 P2 122.50(12) . . ?
C25 C24 C29 119.44(15) . . ?
C29 C24 P2 118.06(12) . . ?
Fe1 C8 H8 126.6 . . ?
C7 C8 Fe1 69.25(9) . . ?
C7 C8 H8 125.9 . . ?
C9 C8 Fe1 69.85(9) . . ?
C9 C8 C7 108.27(14) . . ?
C9 C8 H8 125.9 . . ?
Fe1 C9 H9 126.6 . . ?
C8 C9 Fe1 69.38(9) . . ?
C8 C9 H9 125.8 . . ?
C8 C9 C10 108.31(14) . . ?
C10 C9 Fe1 69.79(9) . . ?
C10 C9 H9 125.8 . . ?
C24 C25 H25 119.7 . . ?
C26 C25 C24 120.55(16) . . ?
C26 C25 H25 119.7 . . ?
Fe1 C10 H10 126.7 . . ?
C6 C10 Fe1 69.38(9) . . ?
C6 C10 H10 125.9 . . ?
C9 C10 Fe1 69.52(9) . . ?
C9 C10 C6 108.13(14) . . ?
C9 C10 H10 125.9 . . ?
N5 C16 C7 107.88(13) . . ?
N5 C16 H16 107.1 . . ?
N5 C16 C17 114.91(14) . . ?
C7 C16 H16 107.1 . . ?
C7 C16 C17 112.34(14) . . ?
C17 C16 H16 107.1 . . ?
C24 C29 H29 120.0 . . ?
C28 C29 C24 119.95(16) . . ?
C28 C29 H29 120.0 . . ?
Fe1 C14 H14 125.8 . . ?
C15 C14 Fe1 70.27(9) . . ?
C15 C14 H14 125.8 . . ?
C15 C14 C13 108.31(15) . . ?
C13 C14 Fe1 69.64(9) . . ?
C13 C14 H14 125.8 . . ?
Fe1 C12 H12 126.2 . . ?
C11 C12 Fe1 70.00(10) . . ?
C11 C12 H12 125.9 . . ?
C13 C12 Fe1 69.44(10) . . ?
C13 C12 H12 125.9 . . ?
C13 C12 C11 108.13(15) . . ?
C26 C27 H27 119.8 . . ?
C28 C27 H27 119.8 . . ?
C28 C27 C26 120.36(16) . . ?
Fe1 C15 H15 126.6 . . ?
C14 C15 Fe1 69.18(9) . . ?
C14 C15 H15 126.1 . . ?
C14 C15 C11 107.80(15) . . ?
C11 C15 Fe1 69.68(9) . . ?
C11 C15 H15 126.1 . . ?
Fe1 C11 H11 126.3 . . ?
C12 C11 Fe1 69.45(9) . . ?
C12 C11 C15 107.96(15) . . ?
C12 C11 H11 126.0 . . ?
C15 C11 Fe1 69.77(9) . . ?
C15 C11 H11 126.0 . . ?
Fe1 C13 H13 126.0 . . ?
C14 C13 Fe1 69.62(10) . . ?
C14 C13 C12 107.80(15) . . ?
C14 C13 H13 126.1 . . ?
C12 C13 Fe1 69.87(9) . . ?
C12 C13 H13 126.1 . . ?
N4 C22 H22A 108.7 . . ?
N4 C22 H22B 108.7 . . ?
N4 C22 C23 114.16(15) . . ?
H22A C22 H22B 107.6 . . ?
C23 C22 H22A 108.7 . . ?
C23 C22 H22B 108.7 . . ?
C16 C17 H17A 109.5 . . ?
C16 C17 H17B 109.5 . . ?
C16 C17 H17C 109.5 . . ?
H17A C17 H17B 109.5 . . ?
H17A C17 H17C 109.5 . . ?
H17B C17 H17C 109.5 . . ?
C25 C26 H26 120.3 . . ?
C27 C26 C25 119.47(16) . . ?
C27 C26 H26 120.3 . . ?
C29 C28 H28 119.9 . . ?
C27 C28 C29 120.21(16) . . ?
C27 C28 H28 119.9 . . ?
N4 C20 H20A 109.2 . . ?
N4 C20 H20B 109.2 . . ?
N4 C20 C21 112.19(18) . . ?
H20A C20 H20B 107.9 . . ?
C21 C20 H20A 109.2 . . ?
C21 C20 H20B 109.2 . . ?
N5 C19 H19A 109.5 . . ?
N5 C19 H19B 109.5 . . ?
N5 C19 H19C 109.5 . . ?
H19A C19 H19B 109.5 . . ?
H19A C19 H19C 109.5 . . ?
H19B C19 H19C 109.5 . . ?
C22 C23 H23A 109.5 . . ?
C22 C23 H23B 109.5 . . ?
C22 C23 H23C 109.5 . . ?
H23A C23 H23B 109.5 . . ?
H23A C23 H23C 109.5 . . ?
H23B C23 H23C 109.5 . . ?
N5 C18 H18A 109.5 . . ?
N5 C18 H18B 109.5 . . ?
N5 C18 H18C 109.5 . . ?
H18A C18 H18B 109.5 . . ?
H18A C18 H18C 109.5 . . ?
H18B C18 H18C 109.5 . . ?
C20 C21 H21A 109.5 . . ?
C20 C21 H21B 109.5 . . ?
C20 C21 H21C 109.5 . . ?
H21A C21 H21B 109.5 . . ?
H21A C21 H21C 109.5 . . ?
H21B C21 H21C 109.5 . . ?

loop_
_geom_bond_atom_site_label_1
_geom_bond_atom_site_label_2
_geom_bond_distance
_geom_bond_site_symmetry_2
_geom_bond_publ_flag
Fe1 C7 2.0386(15) . ?
Fe1 C6 2.0509(15) . ?
Fe1 C8 2.0450(16) . ?
Fe1 C9 2.0512(16) . ?
Fe1 C10 2.0548(16) . ?
Fe1 C14 2.0444(16) . ?
Fe1 C12 2.0503(17) . ?
Fe1 C15 2.0587(16) . ?
Fe1 C11 2.0575(16) . ?
Fe1 C13 2.0446(17) . ?
P2 O3 1.4879(11) . ?
P2 N4 1.6678(14) . ?
P2 C6 1.7951(16) . ?
P2 C24 1.8074(16) . ?
N4 C22 1.470(2) . ?
N4 C20 1.474(2) . ?
N5 C16 1.470(2) . ?
N5 C19 1.450(2) . ?
N5 C18 1.448(2) . ?
C7 C6 1.445(2) . ?
C7 C8 1.431(2) . ?
C7 C16 1.508(2) . ?
C6 C10 1.436(2) . ?
C24 C25 1.393(2) . ?
C24 C29 1.395(2) . ?
C8 H8 0.9300 . ?
C8 C9 1.427(2) . ?
C9 H9 0.9300 . ?
C9 C10 1.427(2) . ?
C25 H25 0.9300 . ?
C25 C26 1.390(2) . ?
C10 H10 0.9300 . ?
C16 H16 0.9800 . ?
C16 C17 1.531(2) . ?
C29 H29 0.9300 . ?
C29 C28 1.388(2) . ?
C14 H14 0.9300 . ?
C14 C15 1.422(2) . ?
C14 C13 1.423(2) . ?
C12 H12 0.9300 . ?
C12 C11 1.423(3) . ?
C12 C13 1.423(2) . ?
C27 H27 0.9300 . ?
C27 C26 1.389(3) . ?
C27 C28 1.385(3) . ?
C15 H15 0.9300 . ?
C15 C11 1.427(2) . ?
C11 H11 0.9300 . ?
C13 H13 0.9300 . ?
C22 H22A 0.9700 . ?
C22 H22B 0.9700 . ?
C22 C23 1.520(3) . ?
C17 H17A 0.9600 . ?
C17 H17B 0.9600 . ?
C17 H17C 0.9600 . ?
C26 H26 0.9300 . ?
C28 H28 0.9300 . ?
C20 H20A 0.9700 . ?
C20 H20B 0.9700 . ?
C20 C21 1.503(3) . ?
C19 H19A 0.9600 . ?
C19 H19B 0.9600 . ?
C19 H19C 0.9600 . ?
C23 H23A 0.9600 . ?
C23 H23B 0.9600 . ?
C23 H23C 0.9600 . ?
C18 H18A 0.9600 . ?
C18 H18B 0.9600 . ?
C18 H18C 0.9600 . ?
C21 H21A 0.9600 . ?
C21 H21B 0.9600 . ?
C21 H21C 0.9600 . ?

loop_
_exptl_oxdiff_crystal_face_indexfrac_h
_exptl_oxdiff_crystal_face_indexfrac_k
_exptl_oxdiff_crystal_face_indexfrac_l
_exptl_oxdiff_crystal_face_x
_exptl_oxdiff_crystal_face_y
_exptl_oxdiff_crystal_face_z
0.0012 0.9989 1.9984 -0.0676 -0.2008 -0.0222
-0.0003 0.0003 -0.9995 0.0209 0.0550 0.0584
-0.0001 -1.0000 1.9994 -0.0159 -0.0193 -0.2115
-0.0012 -0.9989 -1.9984 0.0676 0.2008 0.0222
0.9995 0.9993 -2.0010 0.1493 -0.0394 0.1918
1.9986 -0.0010 -1.0027 0.2877 -0.0623 0.0188
-0.9995 -0.9993 2.0010 -0.1493 0.0394 -0.1918
-0.9991 1.0004 -0.9983 -0.1384 0.0230 0.1729
-1.9977 1.0002 2.0017 -0.3344 -0.0835 0.0174
-0.9995 0.0007 0.0016 -0.1334 0.0587 0.0198
-0.9989 0.0001 2.0006 -0.1751 -0.0514 -0.0971
-1.9995 -0.9981 0.0037 -0.2410 0.2081 -0.0551
0.0003 -0.0003 0.9995 -0.0209 -0.0550 -0.0584
0.9992 -0.0004 -1.0011 0.1543 -0.0036 0.0386
0.9997 -0.0009 0.9978 0.1126 -0.1137 -0.0782
1.9999 1.9978 -1.0037 0.2360 -0.2438 0.2082
1.9995 0.9981 -0.0037 0.2410 -0.2081 0.0551
